data_2240794
loop_
_publ_author_name
'Bezuglyi, Mykola'
'Grybauskaite, Gintare'
'Bagdziunas, Gintautas'
'Grazulevicius, Juozas Vidas'

_publ_section_title
;
 Crystal structure of 1,3,6,8-tetrabromo-9-ethyl-9<i>H</i>-carbazole
;
_journal_issue 6
_journal_name_full 'Acta Crystallographica Section E'
_journal_page_first o373
_journal_paper_doi 10.1107/S2056989015010117
_journal_volume 71
_journal_year 2015
_chemical_formula_iupac 'C14 H9 Br4 N'
_chemical_formula_moiety 'C14 H9 Br4 N'
_chemical_formula_sum 'C14 H9 Br4 N'
_chemical_formula_weight 510.85
_chemical_name_systematic
;
1,3,6,8-Tetrabromo-9-ethyl-9<i>H</i>-carbazole
;
_space_group_IT_number 4
_symmetry_cell_setting monoclinic
_symmetry_space_group_name_Hall 'P 2yb'
_symmetry_space_group_name_H-M 'P 1 21 1'
_atom_sites_solution_hydrogens geom
_atom_sites_solution_primary direct
_atom_sites_solution_secondary difmap
_cell_angle_alpha 90.0000
_cell_angle_beta 92.758(18)
_cell_angle_gamma 90.0000
_cell_formula_units_Z 2
_cell_length_a 4.202(2)
_cell_length_b 14.654(6)
_cell_length_c 12.245(6)
_cell_measurement_reflns_used 2306
_cell_measurement_temperature 293
_cell_measurement_theta_max 27.50
_cell_measurement_theta_min 3.20
_cell_volume 753.1(6)
_computing_cell_refinement
;
<i>CrystalClear-SM Expert </i> (Rigaku, 2011)
;
_computing_data_collection
;
<i>CrystalClear-SM Expert</i> (Rigaku, 2011)
;
_computing_data_reduction
;
<i>CrystalClear-SM Expert</i>  (Rigaku, 2011)
;
_computing_molecular_graphics
;
CrystalStructure (Rigaku, 2010)
;
_computing_publication_material
;
CrystalStructure (Rigaku, 2010)
;
_computing_structure_refinement
;
SHELXL97 (Sheldrick, 2008)
;
_computing_structure_solution
;
SIR92 (Altomare <i>et al.</i>,  1994)
;
_diffrn_ambient_temperature 293
_diffrn_detector_area_resol_mean 6.827
_diffrn_measured_fraction_theta_full 0.959
_diffrn_measured_fraction_theta_max 0.959
_diffrn_measurement_device_type 'Rigaku XtaLAB mini'
_diffrn_measurement_method \w
_diffrn_radiation_type 'Mo K\a'
_diffrn_radiation_wavelength 0.71075
_diffrn_reflns_av_R_equivalents 0.0205
_diffrn_reflns_limit_h_max 5
_diffrn_reflns_limit_h_min -5
_diffrn_reflns_limit_k_max 18
_diffrn_reflns_limit_k_min -18
_diffrn_reflns_limit_l_max 4
_diffrn_reflns_limit_l_min -15
_diffrn_reflns_number 2755
_diffrn_reflns_theta_full 27.50
_diffrn_reflns_theta_max 27.50
_diffrn_standards_number 0
_exptl_absorpt_coefficient_mu 10.704
_exptl_absorpt_correction_T_max 0.277
_exptl_absorpt_correction_T_min 0.115
_exptl_absorpt_correction_type multi-scan
_exptl_absorpt_process_details
;
(<i>REQAB</i>; Rigaku, 1998)
;
_exptl_crystal_colour colorless
_exptl_crystal_density_diffrn 2.253
_exptl_crystal_density_method 'not measured'
_exptl_crystal_description chip
_exptl_crystal_F_000 480.00
_exptl_crystal_size_max 0.40
_exptl_crystal_size_mid 0.13
_exptl_crystal_size_min 0.12
_refine_diff_density_max 0.740
_refine_diff_density_min -0.660
_refine_ls_abs_structure_details
;
Flack (1983), 868 Friedel Pairs
;
_refine_ls_abs_structure_Flack 0.05(4)
_refine_ls_extinction_method none
_refine_ls_goodness_of_fit_ref 1.011
_refine_ls_hydrogen_treatment constr
_refine_ls_number_parameters 172
_refine_ls_number_reflns 2600
_refine_ls_number_restraints 1
_refine_ls_R_factor_gt 0.0556
_refine_ls_shift/su_max 0.000
_refine_ls_structure_factor_coef Fsqd
_refine_ls_weighting_details 'w = 1/[\s^2^(Fo^2^)+(0.0517P)^2^] where P=(Fo^2^+2Fc^2^)/3'
_refine_ls_weighting_scheme calc
_refine_ls_wR_factor_ref 0.1298
_reflns_number_gt 2071
_reflns_number_total 2599
_reflns_threshold_expression F^2^>2.0\s(F^2^)
_cod_data_source_file hb7428sup1.cif
_cod_data_source_block I
_cod_original_sg_symbol_H-M 'P 21'
_cod_database_code 2240794
_cod_database_fobs_code 2240794

loop_
_symmetry_equiv_pos_site_id
_symmetry_equiv_pos_as_xyz
1 +X,+Y,+Z
2 -X,1/2+Y,-Z

loop_
_atom_site_type_symbol
_atom_site_label
_atom_site_fract_x
_atom_site_fract_y
_atom_site_fract_z
_atom_site_U_iso_or_equiv
_atom_site_adp_type
_atom_site_calc_flag
_atom_site_refinement_flags
_atom_site_occupancy
_atom_site_symmetry_multiplicity
Br Br1 1.0896(3) 0.54414(9) 0.00371(12) 0.0652(4) Uani d . 1.0 2
Br Br2 0.4335(4) 0.80930(10) -0.24666(11) 0.0710(4) Uani d . 1.0 2
Br Br3 0.3881(3) 1.05176(9) 0.38945(12) 0.0657(4) Uani d . 1.0 2
Br Br4 1.0717(3) 0.73324(10) 0.49105(11) 0.0654(4) Uani d . 1.0 2
N N1 0.9560(19) 0.7062(6) 0.2062(8) 0.041(2) Uani d . 1.0 2
C C1 0.854(3) 0.7148(7) 0.0995(9) 0.037(3) Uani d . 1.0 2
C C2 0.893(3) 0.6617(8) 0.0045(10) 0.046(3) Uani d . 1.0 2
C C3 0.768(3) 0.6924(8) -0.0998(10) 0.051(3) Uani d . 1.0 2
C C4 0.598(3) 0.7757(8) -0.1069(10) 0.048(3) Uani d . 1.0 2
C C5 0.556(3) 0.8265(7) -0.0176(9) 0.042(3) Uani d . 1.0 2
C C6 0.682(3) 0.7978(7) 0.0871(9) 0.039(3) Uani d . 1.0 2
C C7 0.671(3) 0.8383(7) 0.1907(9) 0.039(3) Uani d . 1.0 2
C C8 0.533(3) 0.9191(7) 0.2281(10) 0.044(3) Uani d . 1.0 2
C C9 0.566(3) 0.9430(8) 0.3353(9) 0.047(3) Uani d . 1.0 2
C C10 0.729(3) 0.8854(8) 0.4117(10) 0.048(3) Uani d . 1.0 2
C C11 0.869(3) 0.8032(8) 0.3764(9) 0.046(3) Uani d . 1.0 2
C C12 0.845(3) 0.7785(8) 0.2676(9) 0.041(3) Uani d . 1.0 2
C C13 1.178(3) 0.6333(8) 0.2518(11) 0.051(3) Uani d . 1.0 2
C C14 1.008(3) 0.5530(9) 0.2926(12) 0.067(4) Uani d . 1.0 2
H H3 0.7995 0.6581 -0.1623 0.0616 Uiso calc R 1.0 2
H H5 0.4442 0.8811 -0.0240 0.0498 Uiso calc R 1.0 2
H H8 0.4181 0.9565 0.1791 0.0524 Uiso calc R 1.0 2
H H10 0.7444 0.9015 0.4852 0.0581 Uiso calc R 1.0 2
H H13A 1.3166 0.6139 0.1951 0.0616 Uiso calc R 1.0 2
H H13B 1.3104 0.6590 0.3111 0.0616 Uiso calc R 1.0 2
H H14A 0.8767 0.5270 0.2342 0.0802 Uiso calc R 1.0 2
H H14B 0.8768 0.5712 0.3508 0.0802 Uiso calc R 1.0 2
H H14C 1.1601 0.5084 0.3193 0.0802 Uiso calc R 1.0 2

loop_
_atom_site_aniso_label
_atom_site_aniso_U_11
_atom_site_aniso_U_22
_atom_site_aniso_U_33
_atom_site_aniso_U_12
_atom_site_aniso_U_13
_atom_site_aniso_U_23
Br1 0.0604(7) 0.0431(7) 0.0918(11) 0.0099(7) 0.0024(7) -0.0126(7)
Br2 0.0871(9) 0.0752(10) 0.0491(7) 0.0044(9) -0.0140(7) -0.0013(7)
Br3 0.0759(8) 0.0475(7) 0.0738(9) 0.0015(8) 0.0042(7) -0.0187(7)
Br4 0.0710(9) 0.0678(9) 0.0557(8) -0.0063(8) -0.0143(7) 0.0171(6)
N1 0.039(5) 0.037(5) 0.047(5) -0.009(4) -0.002(4) 0.000(4)
C1 0.034(5) 0.026(5) 0.051(6) 0.003(5) 0.004(5) -0.004(5)
C2 0.031(5) 0.040(6) 0.066(8) -0.010(5) -0.001(5) 0.003(5)
C3 0.052(6) 0.048(7) 0.055(7) -0.009(6) 0.007(5) -0.017(6)
C4 0.050(6) 0.040(6) 0.054(7) -0.013(6) 0.004(6) -0.006(5)
C5 0.049(6) 0.020(5) 0.054(7) -0.003(5) -0.011(5) 0.002(4)
C6 0.037(5) 0.033(6) 0.046(6) -0.001(5) 0.005(4) -0.002(5)
C7 0.038(5) 0.030(5) 0.048(6) -0.017(5) 0.002(5) 0.002(4)
C8 0.049(6) 0.032(6) 0.051(7) -0.007(5) 0.001(5) 0.002(5)
C9 0.057(7) 0.048(6) 0.037(6) -0.015(6) 0.002(5) -0.004(5)
C10 0.054(6) 0.042(6) 0.049(7) -0.008(6) 0.002(6) -0.007(5)
C11 0.047(6) 0.047(7) 0.043(6) -0.012(6) -0.009(5) 0.007(5)
C12 0.036(5) 0.041(6) 0.047(6) -0.020(5) -0.002(5) 0.004(5)
C13 0.039(6) 0.037(6) 0.076(9) 0.002(5) -0.019(6) 0.007(6)
C14 0.066(7) 0.030(6) 0.106(11) -0.004(7) 0.013(7) 0.018(7)

loop_
_atom_type_symbol
_atom_type_description
_atom_type_scat_dispersion_real
_atom_type_scat_dispersion_imag
_atom_type_scat_source
C C 0.0033 0.0016
;
International Tables for Crystallography
(1992, Vol. C, Tables 4.2.6.8 and 6.1.1.4)
;
H H 0.0000 0.0000
;
International Tables for Crystallography
(1992, Vol. C, Table 6.1.1.4)
;
Br Br -0.2901 2.4595
;
International Tables for Crystallography
(1992, Vol. C, Tables 4.2.6.8 and 6.1.1.4)
;
N N 0.0061 0.0033
;
International Tables for Crystallography
(1992, Vol. C, Tables 4.2.6.8 and 6.1.1.4)
;

loop_
_geom_angle_atom_site_label_1
_geom_angle_atom_site_label_2
_geom_angle_atom_site_label_3
_geom_angle
_geom_angle_publ_flag
C1 N1 C12 110.4(8) no
C1 N1 C13 125.6(9) no
C12 N1 C13 123.8(9) no
N1 C1 C2 134.0(9) no
N1 C1 C6 108.5(9) no
C2 C1 C6 117.5(10) no
Br1 C2 C1 124.5(8) no
Br1 C2 C3 114.7(9) no
C1 C2 C3 120.7(10) no
C2 C3 C4 119.2(11) no
Br2 C4 C3 116.3(9) no
Br2 C4 C5 122.8(9) no
C3 C4 C5 120.9(11) no
C4 C5 C6 120.9(10) no
C1 C6 C5 120.9(10) no
C1 C6 C7 107.8(9) no
C5 C6 C7 131.3(9) no
C6 C7 C8 133.2(10) no
C6 C7 C12 106.9(9) no
C8 C7 C12 119.9(10) no
C7 C8 C9 120.5(10) no
Br3 C9 C8 122.1(9) no
Br3 C9 C10 117.2(9) no
C8 C9 C10 120.6(11) no
C9 C10 C11 120.1(11) no
Br4 C11 C10 114.2(8) no
Br4 C11 C12 125.5(9) no
C10 C11 C12 120.3(10) no
N1 C12 C7 106.2(9) no
N1 C12 C11 135.2(10) no
C7 C12 C11 118.5(10) no
N1 C13 C14 113.0(9) no
C2 C3 H3 120.413 no
C4 C3 H3 120.407 no
C4 C5 H5 119.576 no
C6 C5 H5 119.568 no
C7 C8 H8 119.725 no
C9 C8 H8 119.729 no
C9 C10 H10 119.964 no
C11 C10 H10 119.962 no
N1 C13 H13A 108.986 no
N1 C13 H13B 108.988 no
C14 C13 H13A 108.984 no
C14 C13 H13B 108.981 no
H13A C13 H13B 107.779 no
C13 C14 H14A 109.473 no
C13 C14 H14B 109.466 no
C13 C14 H14C 109.472 no
H14A C14 H14B 109.470 no
H14A C14 H14C 109.470 no
H14B C14 H14C 109.476 no

loop_
_geom_bond_atom_site_label_1
_geom_bond_atom_site_label_2
_geom_bond_distance
_geom_bond_publ_flag
Br1 C2 1.912(11) n
Br2 C4 1.880(12) n
Br3 C9 1.894(12) n
Br4 C11 1.906(11) n
N1 C1 1.361(14) n
N1 C12 1.393(14) n
N1 C13 1.507(14) n
C1 C2 1.415(16) n
C1 C6 1.418(14) n
C2 C3 1.429(17) n
C3 C4 1.417(16) n
C4 C5 1.340(16) n
C5 C6 1.426(15) n
C6 C7 1.404(15) n
C7 C8 1.403(15) n
C7 C12 1.458(15) n
C8 C9 1.359(16) n
C9 C10 1.412(16) n
C10 C11 1.418(16) n
C11 C12 1.379(15) n
C13 C14 1.476(17) n
C3 H3 0.930 no
C5 H5 0.930 no
C8 H8 0.930 no
C10 H10 0.930 no
C13 H13A 0.970 no
C13 H13B 0.970 no
C14 H14A 0.960 no
C14 H14B 0.960 no
C14 H14C 0.960 no

loop_
_geom_contact_atom_site_label_1
_geom_contact_atom_site_label_2
_geom_contact_distance
_geom_contact_site_symmetry_2
_geom_contact_publ_flag
Br2 Br4 3.660(3) 1_454 no
Br3 Br4 3.636(3) 2_656 no

loop_
_geom_torsion_atom_site_label_1
_geom_torsion_atom_site_label_2
_geom_torsion_atom_site_label_3
_geom_torsion_atom_site_label_4
_geom_torsion
_geom_torsion_publ_flag
C1 N1 C12 C7 -2.6(10) no
C1 N1 C12 C11 178.7(10) no
C12 N1 C1 C2 -179.2(9) no
C12 N1 C1 C6 3.2(10) no
C1 N1 C13 C14 -92.7(12) no
C13 N1 C1 C2 4.9(16) no
C13 N1 C1 C6 -172.6(8) no
C12 N1 C13 C14 91.9(11) no
C13 N1 C12 C7 173.4(8) no
C13 N1 C12 C11 -5.3(17) no
N1 C1 C2 Br1 6.9(16) no
N1 C1 C2 C3 -176.1(9) no
N1 C1 C6 C5 177.7(8) no
N1 C1 C6 C7 -2.5(10) no
C2 C1 C6 C5 -0.3(13) no
C2 C1 C6 C7 179.4(8) no
C6 C1 C2 Br1 -175.7(7) no
C6 C1 C2 C3 1.3(13) no
Br1 C2 C3 C4 175.5(7) no
C1 C2 C3 C4 -1.7(15) no
C2 C3 C4 Br2 -178.4(8) no
C2 C3 C4 C5 1.2(16) no
Br2 C4 C5 C6 179.4(6) no
C3 C4 C5 C6 -0.3(16) no
C4 C5 C6 C1 -0.2(15) no
C4 C5 C6 C7 -179.9(9) no
C1 C6 C7 C8 -179.3(9) no
C1 C6 C7 C12 0.9(10) no
C5 C6 C7 C8 0.4(18) no
C5 C6 C7 C12 -179.4(9) no
C6 C7 C8 C9 -178.4(10) no
C6 C7 C12 N1 1.0(10) no
C6 C7 C12 C11 179.9(8) no
C8 C7 C12 N1 -178.9(8) no
C8 C7 C12 C11 0.1(14) no
C12 C7 C8 C9 1.4(15) no
C7 C8 C9 Br3 179.4(8) no
C7 C8 C9 C10 -2.4(16) no
Br3 C9 C10 C11 -179.7(7) no
C8 C9 C10 C11 2.0(16) no
C9 C10 C11 Br4 -178.9(9) no
C9 C10 C11 C12 -0.5(16) no
Br4 C11 C12 N1 -3.7(17) no
Br4 C11 C12 C7 177.7(6) no
C10 C11 C12 N1 178.1(10) no
C10 C11 C12 C7 -0.5(15) no
